data_7219840
loop_
_publ_author_name
'Song, Bai-Qiao'
'Qin, Chao'
'Zhang, Yu-Teng'
'Wu, Xue-Song'
'Liu, Hong-Sheng'
'Shao, Kui-Zhan'
'Su, Zhong-Min'

_publ_section_title
;
 Coordination assemblies of seven metal-organic frameworks based on a bent
 connector: structural diversity and properties
;
_journal_issue 16
_journal_name_full CrystEngComm
_journal_page_first 3129
_journal_paper_doi 10.1039/C4CE02473G
_journal_volume 17
_journal_year 2015
_chemical_formula_moiety 'C32 H24 Cd N8 O5'
_chemical_formula_sum 'C32 H24 Cd N8 O5'
_chemical_formula_weight 712.99
_chemical_name_systematic
;
 ?
;
_space_group_IT_number 14
_symmetry_cell_setting monoclinic
_symmetry_space_group_name_Hall '-P 2ybc'
_symmetry_space_group_name_H-M 'P 1 21/c 1'
_atom_sites_solution_hydrogens geom
_atom_sites_solution_primary direct
_atom_sites_solution_secondary difmap
_audit_creation_method SHELXL-97
_audit_update_record
;
2014-10-25 deposited with the CCDC.
2015-03-10 downloaded from the CCDC.
;
_cell_angle_alpha 90.000(5)
_cell_angle_beta 92.111(5)
_cell_angle_gamma 90.000(5)
_cell_formula_units_Z 4
_cell_length_a 9.778(5)
_cell_length_b 18.632(5)
_cell_length_c 15.600(5)
_cell_measurement_temperature 293(2)
_cell_volume 2840.1(19)
_computing_cell_refinement SMART
_computing_data_collection 'SMART (Bruker, 1997)'
_computing_data_reduction 'SAINT (Bruker, 1999)'
_computing_molecular_graphics 'Diamond (Brandenburg and Putz, 2008)'
_computing_publication_material SHELXL-97
_computing_structure_refinement 'SHELXL-97 (Sheldrick, 2008)'
_computing_structure_solution 'SHELXS-97(Sheldrick, 2008)'
_diffrn_ambient_temperature 293(2)
_diffrn_measured_fraction_theta_full 0.998
_diffrn_measured_fraction_theta_max 0.998
_diffrn_measurement_device_type 'Bruker APEX CCD area-detector'
_diffrn_measurement_method '\w scans'
_diffrn_radiation_monochromator graphite
_diffrn_radiation_source 'fine-focus sealed tube'
_diffrn_radiation_type MoK\a
_diffrn_radiation_wavelength 0.71069
_diffrn_reflns_av_R_equivalents 0.0485
_diffrn_reflns_av_sigmaI/netI 0.0525
_diffrn_reflns_limit_h_max 10
_diffrn_reflns_limit_h_min -11
_diffrn_reflns_limit_k_max 22
_diffrn_reflns_limit_k_min -21
_diffrn_reflns_limit_l_max 17
_diffrn_reflns_limit_l_min -18
_diffrn_reflns_number 16277
_diffrn_reflns_theta_full 25.16
_diffrn_reflns_theta_max 25.16
_diffrn_reflns_theta_min 1.70
_exptl_absorpt_coefficient_mu 0.828
_exptl_absorpt_correction_T_max 0.8652
_exptl_absorpt_correction_T_min 0.8323
_exptl_absorpt_correction_type multi-scan
_exptl_absorpt_process_details 'SADABS (Sheldrick, 1996)'
_exptl_crystal_colour colorless
_exptl_crystal_density_diffrn 1.667
_exptl_crystal_density_method 'not measured'
_exptl_crystal_description square
_exptl_crystal_F_000 1440
_exptl_crystal_size_max 0.23
_exptl_crystal_size_mid 0.21
_exptl_crystal_size_min 0.18
_refine_diff_density_max 0.405
_refine_diff_density_min -0.524
_refine_diff_density_rms 0.078
_refine_ls_extinction_method none
_refine_ls_goodness_of_fit_ref 0.987
_refine_ls_hydrogen_treatment mixed
_refine_ls_matrix_type full
_refine_ls_number_parameters 421
_refine_ls_number_reflns 5086
_refine_ls_number_restraints 1
_refine_ls_restrained_S_all 0.987
_refine_ls_R_factor_all 0.0563
_refine_ls_R_factor_gt 0.0339
_refine_ls_shift/su_max 0.001
_refine_ls_shift/su_mean 0.000
_refine_ls_structure_factor_coef Fsqd
_refine_ls_weighting_details 'calc w=1/[\s^2^(Fo^2^)+(0.0315P)^2^+1.3937P] where P=(Fo^2^+2Fc^2^)/3'
_refine_ls_weighting_scheme calc
_refine_ls_wR_factor_gt 0.0671
_refine_ls_wR_factor_ref 0.0737
_reflns_number_gt 3842
_reflns_number_total 5086
_reflns_threshold_expression >2\s(I)
_cod_data_source_file c4ce02473g2.cif
_cod_data_source_block 7
_cod_depositor_comments
;
The following automatic conversions were performed:

'_symmetry_cell_setting' value 'Monoclinic' changed to 'monoclinic'
according to
/usr/data/users/saulius/crontab/automatic-downloads/rss-feeds/RSC/lib/dictionaries/cif_core.dic
dictionary named 'cif_core.dic' version 2.4.2 from 2011-04-26.

Automatic conversion script
Id: cif_fix_values 3105 2015-03-04 15:46:00Z robertas 

 Adding full bibliography for 7219835--7219840.cif.
;
_cod_original_sg_symbol_H-M 'P 21/c'
_cod_database_code 7219840

loop_
_symmetry_equiv_pos_as_xyz
'x, y, z'
'-x, y+1/2, -z+1/2'
'-x, -y, -z'
'x, -y-1/2, z-1/2'

loop_
_atom_site_label
_atom_site_type_symbol
_atom_site_fract_x
_atom_site_fract_y
_atom_site_fract_z
_atom_site_U_iso_or_equiv
_atom_site_adp_type
_atom_site_occupancy
_atom_site_symmetry_multiplicity
_atom_site_calc_flag
_atom_site_refinement_flags
Cd1 Cd 0.46462(3) 0.026611(13) 0.388431(15) 0.02257(8) Uani 1 1 d .
C1 C 0.3644(4) 0.11508(18) 0.2261(2) 0.0265(8) Uani 1 1 d .
C2 C 0.3613(3) 0.18110(17) 0.1698(2) 0.0234(8) Uani 1 1 d .
C3 C 0.3877(3) 0.17735(18) 0.0801(2) 0.0235(8) Uani 1 1 d .
C4 C 0.4252(4) 0.11317(18) 0.0383(2) 0.0341(9) Uani 1 1 d .
H4 H 0.4308 0.0708 0.0697 0.041 Uiso 1 1 calc R
C5 C 0.4532(4) 0.1119(2) -0.0463(2) 0.0380(10) Uani 1 1 d .
H5 H 0.4770 0.0689 -0.0721 0.046 Uiso 1 1 calc R
C6 C 0.4462(4) 0.1751(2) -0.0946(2) 0.0325(9) Uani 1 1 d .
H6 H 0.4650 0.1740 -0.1526 0.039 Uiso 1 1 calc R
C7 C 0.4120(4) 0.23835(18) -0.0571(2) 0.0268(8) Uani 1 1 d .
H7 H 0.4077 0.2800 -0.0900 0.032 Uiso 1 1 calc R
C8 C 0.3829(3) 0.24192(16) 0.0309(2) 0.0199(7) Uani 1 1 d .
C9 C 0.3505(3) 0.30819(17) 0.0711(2) 0.0225(8) Uani 1 1 d .
C10 C 0.3270(4) 0.30954(18) 0.1571(2) 0.0266(8) Uani 1 1 d .
H10 H 0.3072 0.3528 0.1837 0.032 Uiso 1 1 calc R
C11 C 0.3328(4) 0.24586(18) 0.2051(2) 0.0286(8) Uani 1 1 d .
H11 H 0.3165 0.2480 0.2634 0.034 Uiso 1 1 calc R
C12 C 0.3364(4) 0.37627(17) 0.0176(2) 0.0233(8) Uani 1 1 d .
C13 C 0.6983(4) 0.14197(18) 0.3845(2) 0.0311(9) Uani 1 1 d .
H13 H 0.6305 0.1731 0.3639 0.037 Uiso 1 1 calc R
C14 C 0.8041(4) 0.04772(18) 0.4279(2) 0.0320(9) Uani 1 1 d .
H14 H 0.8218 0.0003 0.4435 0.038 Uiso 1 1 calc R
C15 C 0.8972(4) 0.10099(19) 0.4312(2) 0.0342(9) Uani 1 1 d .
H15 H 0.9890 0.0974 0.4485 0.041 Uiso 1 1 calc R
C16 C 0.8012(4) 0.2908(2) 0.3936(3) 0.0564(14) Uani 1 1 d .
H16 H 0.7080 0.2852 0.4013 0.068 Uiso 1 1 calc R
C17 C 0.8851(4) 0.23172(18) 0.3947(2) 0.0280(8) Uani 1 1 d .
C18 C 0.8544(4) 0.3585(2) 0.3811(3) 0.0543(13) Uani 1 1 d .
H18 H 0.7962 0.3980 0.3790 0.065 Uiso 1 1 calc R
C19 C 0.9927(4) 0.36803(18) 0.3718(2) 0.0263(8) Uani 1 1 d .
C20 C 1.0752(4) 0.30831(19) 0.3762(3) 0.0459(11) Uani 1 1 d .
H20 H 1.1692 0.3138 0.3714 0.055 Uiso 1 1 calc R
C21 C 1.0595(4) 0.43622(18) 0.3519(2) 0.0264(8) Uani 1 1 d .
C22 C 1.1164(4) 0.54863(18) 0.3403(2) 0.0275(8) Uani 1 1 d .
C23 C 1.1250(4) 0.62727(18) 0.3479(2) 0.0278(8) Uani 1 1 d .
C24 C 1.0157(4) 0.6716(2) 0.3598(3) 0.0513(13) Uani 1 1 d .
H24 H 0.9289 0.6518 0.3640 0.062 Uiso 1 1 calc R
C25 C 1.0318(4) 0.7452(2) 0.3658(3) 0.0495(12) Uani 1 1 d .
H25 H 0.9567 0.7742 0.3759 0.059 Uiso 1 1 calc R
C26 C 1.1574(4) 0.77513(18) 0.3569(2) 0.0273(8) Uani 1 1 d .
C27 C 1.2677(4) 0.7315(2) 0.3427(3) 0.0482(12) Uani 1 1 d .
H27 H 1.3537 0.7516 0.3357 0.058 Uiso 1 1 calc R
C28 C 1.0810(4) 0.90431(18) 0.3432(2) 0.0317(9) Uani 1 1 d .
H28 H 0.9886 0.8981 0.3289 0.038 Uiso 1 1 calc R
C29 C 1.1490(4) 0.96711(19) 0.3507(2) 0.0302(8) Uani 1 1 d .
H29 H 1.1106 1.0123 0.3417 0.036 Uiso 1 1 calc R
C30 C 1.2963(4) 0.88429(17) 0.3787(2) 0.0285(8) Uani 1 1 d .
H30 H 1.3778 0.8606 0.3927 0.034 Uiso 1 1 calc R
C31 C 1.0225(4) 0.2408(2) 0.3873(3) 0.0469(12) Uani 1 1 d .
H31 H 1.0805 0.2013 0.3899 0.056 Uiso 1 1 calc R
C32 C 1.2510(4) 0.6583(2) 0.3389(3) 0.0470(11) Uani 1 1 d .
H32 H 1.3265 0.6292 0.3301 0.056 Uiso 1 1 calc R
N1 N 0.9053(3) 0.52036(17) 0.4215(2) 0.0322(7) Uani 1 1 d D
H1A H 0.842(4) 0.538(2) 0.387(2) 0.039 Uiso 1 1 d .
H1B H 0.928(4) 0.5520(16) 0.4582(19) 0.039 Uiso 1 1 d D
N2 N 1.0181(3) 0.50417(14) 0.37110(18) 0.0229(6) Uani 1 1 d .
N3 N 1.1732(3) 0.43855(15) 0.3108(2) 0.0351(8) Uani 1 1 d .
N4 N 1.2108(3) 0.51003(15) 0.3041(2) 0.0364(8) Uani 1 1 d .
N5 N 1.1762(3) 0.85100(14) 0.36086(19) 0.0274(7) Uani 1 1 d .
N6 N 1.2839(3) 0.95403(14) 0.37374(17) 0.0242(7) Uani 1 1 d .
N7 N 0.8292(3) 0.16180(15) 0.40379(18) 0.0276(7) Uani 1 1 d .
N8 N 0.6793(3) 0.07321(15) 0.39850(18) 0.0274(7) Uani 1 1 d .
O1 O 0.3185(3) 0.05712(13) 0.19759(16) 0.0421(7) Uani 1 1 d .
O2 O 0.4166(3) 0.12314(12) 0.30054(14) 0.0322(6) Uani 1 1 d .
O1W O 0.5285(3) -0.03343(13) 0.25964(15) 0.0392(6) Uani 1 1 d .
H1W H 0.5978 -0.0268 0.2293 0.047 Uiso 1 1 d R
H2W H 0.4574 -0.0286 0.2272 0.047 Uiso 1 1 d R
O3 O 0.2322(3) 0.38463(13) -0.02733(19) 0.0499(8) Uani 1 1 d .
O4 O 0.4374(2) 0.41986(12) 0.02146(14) 0.0268(6) Uani 1 1 d .

loop_
_atom_site_aniso_label
_atom_site_aniso_U_11
_atom_site_aniso_U_22
_atom_site_aniso_U_33
_atom_site_aniso_U_23
_atom_site_aniso_U_13
_atom_site_aniso_U_12
Cd1 0.02732(15) 0.01872(13) 0.02164(13) -0.00102(12) 0.00070(9) -0.00745(13)
C1 0.027(2) 0.026(2) 0.027(2) 0.0076(16) 0.0008(16) -0.0024(16)
C2 0.0208(19) 0.0243(18) 0.0247(18) 0.0012(15) -0.0043(15) -0.0029(15)
C3 0.0219(19) 0.0235(18) 0.0245(18) 0.0011(15) -0.0061(15) -0.0005(15)
C4 0.049(3) 0.0179(18) 0.035(2) 0.0016(16) 0.0007(19) 0.0060(18)
C5 0.055(3) 0.027(2) 0.032(2) -0.0063(17) 0.0015(19) 0.0138(19)
C6 0.037(2) 0.038(2) 0.023(2) 0.0007(16) 0.0024(17) 0.0074(19)
C7 0.028(2) 0.0272(19) 0.0256(19) 0.0052(15) 0.0014(15) 0.0008(16)
C8 0.0145(18) 0.0213(17) 0.0236(18) 0.0013(14) -0.0013(14) 0.0015(14)
C9 0.0169(18) 0.0226(18) 0.0277(19) 0.0013(15) -0.0028(14) -0.0010(15)
C10 0.034(2) 0.0202(18) 0.0257(19) -0.0021(15) -0.0018(16) 0.0036(16)
C11 0.032(2) 0.032(2) 0.0214(19) -0.0009(16) -0.0010(16) -0.0043(17)
C12 0.027(2) 0.0176(18) 0.0246(18) -0.0032(14) -0.0005(16) 0.0037(16)
C13 0.021(2) 0.0237(19) 0.048(2) 0.0057(18) -0.0034(17) -0.0030(17)
C14 0.033(2) 0.0193(18) 0.044(2) 0.0073(16) 0.0001(18) -0.0019(16)
C15 0.028(2) 0.027(2) 0.047(2) 0.0046(18) -0.0025(18) 0.0003(17)
C16 0.022(2) 0.028(2) 0.120(4) 0.005(2) 0.020(3) -0.0050(19)
C17 0.024(2) 0.0186(18) 0.041(2) 0.0044(16) 0.0023(16) -0.0060(16)
C18 0.029(2) 0.023(2) 0.111(4) 0.006(2) 0.012(3) 0.0028(19)
C19 0.022(2) 0.0227(18) 0.034(2) -0.0002(16) 0.0012(16) -0.0046(16)
C20 0.015(2) 0.027(2) 0.095(3) 0.008(2) 0.001(2) -0.0043(17)
C21 0.022(2) 0.0201(19) 0.037(2) -0.0005(16) -0.0014(16) -0.0044(16)
C22 0.025(2) 0.0234(18) 0.034(2) 0.0041(16) -0.0008(16) -0.0050(16)
C23 0.024(2) 0.0244(19) 0.035(2) 0.0000(16) -0.0007(16) -0.0050(17)
C24 0.022(2) 0.028(2) 0.104(4) 0.006(2) 0.003(2) -0.0096(19)
C25 0.023(2) 0.027(2) 0.099(4) 0.003(2) 0.002(2) 0.0025(18)
C26 0.024(2) 0.0230(18) 0.035(2) -0.0010(16) -0.0020(16) -0.0059(16)
C27 0.025(2) 0.025(2) 0.095(4) -0.005(2) 0.010(2) -0.0080(18)
C28 0.023(2) 0.028(2) 0.043(2) 0.0001(17) -0.0073(17) 0.0020(17)
C29 0.031(2) 0.0220(18) 0.038(2) 0.0044(17) -0.0039(16) 0.0034(18)
C30 0.023(2) 0.0210(19) 0.042(2) -0.0013(16) -0.0011(17) -0.0020(16)
C31 0.025(2) 0.020(2) 0.096(4) 0.010(2) -0.004(2) -0.0014(18)
C32 0.029(2) 0.027(2) 0.086(3) -0.002(2) 0.011(2) 0.0021(18)
N1 0.0305(19) 0.0312(19) 0.0348(19) -0.0024(15) 0.0005(15) 0.0008(16)
N2 0.0210(16) 0.0202(15) 0.0276(16) 0.0011(12) -0.0003(12) -0.0032(13)
N3 0.0316(19) 0.0220(16) 0.052(2) -0.0016(15) 0.0101(16) -0.0055(15)
N4 0.037(2) 0.0223(17) 0.051(2) 0.0014(15) 0.0109(16) -0.0075(14)
N5 0.0217(17) 0.0195(15) 0.0406(18) -0.0006(13) -0.0025(14) -0.0032(13)
N6 0.0238(17) 0.0182(15) 0.0308(16) -0.0006(12) 0.0026(13) -0.0047(12)
N7 0.0216(17) 0.0218(16) 0.0393(18) 0.0031(13) 0.0010(13) -0.0048(13)
N8 0.0254(17) 0.0231(16) 0.0337(17) 0.0034(13) 0.0023(13) -0.0053(14)
O1 0.0571(19) 0.0284(14) 0.0391(15) 0.0107(12) -0.0203(14) -0.0177(14)
O2 0.0456(17) 0.0263(13) 0.0240(13) 0.0056(11) -0.0094(12) 0.0002(12)
O1W 0.0387(16) 0.0431(16) 0.0365(15) -0.0065(13) 0.0101(12) 0.0034(14)
O3 0.0445(18) 0.0290(15) 0.073(2) 0.0123(15) -0.0339(16) -0.0027(14)
O4 0.0249(14) 0.0236(12) 0.0320(14) 0.0065(11) 0.0006(11) -0.0041(11)

loop_
_atom_type_symbol
_atom_type_description
_atom_type_scat_dispersion_real
_atom_type_scat_dispersion_imag
_atom_type_scat_source
Cd Cd -0.8075 1.2024 'International Tables Vol C Tables 4.2.6.8 and 6.1.1.4'
C C 0.0033 0.0016 'International Tables Vol C Tables 4.2.6.8 and 6.1.1.4'
N N 0.0061 0.0033 'International Tables Vol C Tables 4.2.6.8 and 6.1.1.4'
O O 0.0106 0.0060 'International Tables Vol C Tables 4.2.6.8 and 6.1.1.4'
H H 0.0000 0.0000 'International Tables Vol C Tables 4.2.6.8 and 6.1.1.4'

loop_
_geom_angle_atom_site_label_1
_geom_angle_atom_site_label_2
_geom_angle_atom_site_label_3
_geom_angle
_geom_angle_site_symmetry_1
_geom_angle_site_symmetry_3
N6 Cd1 N8 164.91(10) 1_445 .
N6 Cd1 O2 105.62(10) 1_445 .
N8 Cd1 O2 84.85(10) . .
N6 Cd1 O4 103.62(9) 1_445 4_566
N8 Cd1 O4 84.84(9) . 4_566
O2 Cd1 O4 99.73(8) . 4_566
N6 Cd1 O1W 82.03(9) 1_445 .
N8 Cd1 O1W 88.15(10) . .
O2 Cd1 O1W 85.37(9) . .
O4 Cd1 O1W 170.91(9) 4_566 .
N6 Cd1 O4 82.32(9) 1_445 2_645
N8 Cd1 O4 86.21(9) . 2_645
O2 Cd1 O4 169.89(8) . 2_645
O4 Cd1 O4 84.12(8) 4_566 2_645
O1W Cd1 O4 89.65(8) . 2_645
O1 C1 O2 124.2(3) . .
O1 C1 C2 119.9(3) . .
O2 C1 C2 115.9(3) . .
C11 C2 C3 119.0(3) . .
C11 C2 C1 119.2(3) . .
C3 C2 C1 121.8(3) . .
C4 C3 C8 117.9(3) . .
C4 C3 C2 123.3(3) . .
C8 C3 C2 118.7(3) . .
C5 C4 C3 121.8(3) . .
C5 C4 H4 119.1 . .
C3 C4 H4 119.1 . .
C4 C5 C6 120.1(3) . .
C4 C5 H5 120.0 . .
C6 C5 H5 120.0 . .
C7 C6 C5 120.2(3) . .
C7 C6 H6 119.9 . .
C5 C6 H6 119.9 . .
C6 C7 C8 121.3(3) . .
C6 C7 H7 119.3 . .
C8 C7 H7 119.3 . .
C7 C8 C3 118.6(3) . .
C7 C8 C9 121.6(3) . .
C3 C8 C9 119.8(3) . .
C10 C9 C8 119.7(3) . .
C10 C9 C12 120.5(3) . .
C8 C9 C12 119.8(3) . .
C9 C10 C11 120.1(3) . .
C9 C10 H10 119.9 . .
C11 C10 H10 119.9 . .
C2 C11 C10 122.7(3) . .
C2 C11 H11 118.7 . .
C10 C11 H11 118.7 . .
O3 C12 O4 124.8(3) . .
O3 C12 C9 118.5(3) . .
O4 C12 C9 116.7(3) . .
N8 C13 N7 111.6(3) . .
N8 C13 H13 124.2 . .
N7 C13 H13 124.2 . .
C15 C14 N8 110.4(3) . .
C15 C14 H14 124.8 . .
N8 C14 H14 124.8 . .
C14 C15 N7 106.1(3) . .
C14 C15 H15 127.0 . .
N7 C15 H15 127.0 . .
C17 C16 C18 120.5(4) . .
C17 C16 H16 119.8 . .
C18 C16 H16 119.8 . .
C31 C17 C16 119.3(3) . .
C31 C17 N7 120.4(3) . .
C16 C17 N7 120.3(3) . .
C19 C18 C16 120.6(4) . .
C19 C18 H18 119.7 . .
C16 C18 H18 119.7 . .
C20 C19 C18 117.9(3) . .
C20 C19 C21 116.5(3) . .
C18 C19 C21 125.5(3) . .
C31 C20 C19 121.7(4) . .
C31 C20 H20 119.2 . .
C19 C20 H20 119.2 . .
N3 C21 N2 110.0(3) . .
N3 C21 C19 121.8(3) . .
N2 C21 C19 128.2(3) . .
N4 C22 N2 109.4(3) . .
N4 C22 C23 122.7(3) . .
N2 C22 C23 127.8(3) . .
C24 C23 C32 118.0(3) . .
C24 C23 C22 124.7(3) . .
C32 C23 C22 117.3(3) . .
C23 C24 C25 121.3(4) . .
C23 C24 H24 119.3 . .
C25 C24 H24 119.3 . .
C26 C25 C24 120.0(4) . .
C26 C25 H25 120.0 . .
C24 C25 H25 120.0 . .
C25 C26 C27 119.4(3) . .
C25 C26 N5 121.2(3) . .
C27 C26 N5 119.4(3) . .
C32 C27 C26 120.0(4) . .
C32 C27 H27 120.0 . .
C26 C27 H27 120.0 . .
C29 C28 N5 106.3(3) . .
C29 C28 H28 126.9 . .
N5 C28 H28 126.9 . .
C28 C29 N6 109.5(3) . .
C28 C29 H29 125.3 . .
N6 C29 H29 125.3 . .
N6 C30 N5 111.5(3) . .
N6 C30 H30 124.2 . .
N5 C30 H30 124.2 . .
C17 C31 C20 120.0(4) . .
C17 C31 H31 120.0 . .
C20 C31 H31 120.0 . .
C27 C32 C23 121.2(4) . .
C27 C32 H32 119.4 . .
C23 C32 H32 119.4 . .
N2 N1 H1A 106(2) . .
N2 N1 H1B 110(3) . .
H1A N1 H1B 109(4) . .
C21 N2 C22 105.4(3) . .
C21 N2 N1 124.4(3) . .
C22 N2 N1 129.8(3) . .
C21 N3 N4 107.6(3) . .
C22 N4 N3 107.5(3) . .
C30 N5 C28 106.6(3) . .
C30 N5 C26 125.1(3) . .
C28 N5 C26 128.2(3) . .
C30 N6 C29 106.1(3) . .
C30 N6 Cd1 121.7(2) . 1_665
C29 N6 Cd1 131.9(2) . 1_665
C13 N7 C15 106.7(3) . .
C13 N7 C17 126.2(3) . .
C15 N7 C17 127.1(3) . .
C13 N8 C14 105.3(3) . .
C13 N8 Cd1 119.8(2) . .
C14 N8 Cd1 134.3(2) . .
C1 O2 Cd1 121.5(2) . .
Cd1 O1W H1W 129.5 . .
Cd1 O1W H2W 102.5 . .
H1W O1W H2W 107.7 . .
C12 O4 Cd1 110.1(2) . 4_565
C12 O4 Cd1 141.3(2) . 2_655
Cd1 O4 Cd1 95.88(8) 4_565 2_655

loop_
_geom_bond_atom_site_label_1
_geom_bond_atom_site_label_2
_geom_bond_distance
_geom_bond_site_symmetry_2
Cd1 N6 2.230(3) 1_445
Cd1 N8 2.271(3) .
Cd1 O2 2.300(2) .
Cd1 O4 2.327(2) 4_566
Cd1 O1W 2.402(2) .
Cd1 O4 2.598(2) 2_645
C1 O1 1.246(4) .
C1 O2 1.259(4) .
C1 C2 1.511(4) .
C2 C11 1.359(5) .
C2 C3 1.435(4) .
C3 C4 1.417(5) .
C3 C8 1.427(4) .
C4 C5 1.357(5) .
C4 H4 0.9300 .
C5 C6 1.400(5) .
C5 H5 0.9300 .
C6 C7 1.363(5) .
C6 H6 0.9300 .
C7 C8 1.413(4) .
C7 H7 0.9300 .
C8 C9 1.426(4) .
C9 C10 1.369(4) .
C9 C12 1.523(4) .
C10 C11 1.403(5) .
C10 H10 0.9300 .
C11 H11 0.9300 .
C12 O3 1.225(4) .
C12 O4 1.279(4) .
C13 N8 1.314(4) .
C13 N7 1.355(4) .
C13 H13 0.9300 .
C14 C15 1.347(5) .
C14 N8 1.373(5) .
C14 H14 0.9300 .
C15 N7 1.374(4) .
C15 H15 0.9300 .
C16 C17 1.372(5) .
C16 C18 1.381(5) .
C16 H16 0.9300 .
C17 C31 1.363(5) .
C17 N7 1.422(4) .
C18 C19 1.377(5) .
C18 H18 0.9300 .
C19 C20 1.375(5) .
C19 C21 1.467(5) .
C20 C31 1.373(5) .
C20 H20 0.9300 .
C21 N3 1.305(4) .
C21 N2 1.366(4) .
C22 N4 1.314(4) .
C22 N2 1.369(4) .
C22 C23 1.472(5) .
C23 C24 1.368(5) .
C23 C32 1.373(5) .
C24 C25 1.384(5) .
C24 H24 0.9300 .
C25 C26 1.361(5) .
C25 H25 0.9300 .
C26 C27 1.375(5) .
C26 N5 1.427(4) .
C27 C32 1.375(5) .
C27 H27 0.9300 .
C28 C29 1.349(5) .
C28 N5 1.382(4) .
C28 H28 0.9300 .
C29 N6 1.376(4) .
C29 H29 0.9300 .
C30 N6 1.307(4) .
C30 N5 1.348(4) .
C30 H30 0.9300 .
C31 H31 0.9300 .
C32 H32 0.9300 .
N1 N2 1.410(4) .
N1 H1A 0.87(4) .
N1 H1B 0.845(18) .
N3 N4 1.386(4) .
N6 Cd1 2.230(3) 1_665
O1W H1W 0.8501 .
O1W H2W 0.8502 .
O4 Cd1 2.327(2) 4_565
O4 Cd1 2.598(2) 2_655
